data_7000555
loop_
_publ_author_name
'Weber, Lothar'
'Werner, Vanessa'
'Fox, Mark A.'
'Marder, Todd B.'
'Schwedler, Stefanie'
'Brockhinke, Andreas'
'Stammler, Hans-Georg'
'Neumann, Beate'

_publ_section_title
;
 Synthetic, structural, photophysical and computational studies of
 \p-conjugated bis- and tris-1,3,2-benzodiazaboroles and related
 bis(boryl) dithiophenes
;
_journal_issue 8
_journal_name_full 'Dalton Transactions'
_journal_page_first 1339
_journal_paper_doi 10.1039/b815931a
_journal_year 2009
_chemical_formula_moiety 'C36 H46 B3 N6, C7 H14'
_chemical_formula_sum 'C43 H59 B3 N6'
_chemical_formula_weight 692.39
_chemical_name_systematic ?
_space_group_IT_number 15
_symmetry_cell_setting monoclinic
_symmetry_space_group_name_Hall '-C 2yc'
_symmetry_space_group_name_H-M 'C 1 2/c 1'
_atom_sites_solution_hydrogens geom
_atom_sites_solution_primary direct
_atom_sites_solution_secondary difmap
_audit_creation_method SHELXL-97
_cell_angle_alpha 90.00
_cell_angle_beta 92.737(3)
_cell_angle_gamma 90.00
_cell_formula_units_Z 4
_cell_length_a 27.1960(11)
_cell_length_b 16.9590(8)
_cell_length_c 8.7780(4)
_cell_measurement_reflns_used 5957
_cell_measurement_temperature 100(2)
_cell_measurement_theta_max 30.034
_cell_measurement_theta_min 2.910
_cell_volume 4043.9(3)
_computing_cell_refinement 'HKL Scalepack (Otwinowski & Minor 1997)'
_computing_data_collection 'KappaCCD '
_computing_data_reduction 'Denzo and Scalepack (Otwinowski & Minor, 1997)'
_computing_molecular_graphics 'SHELXTL-PLUS (1990)'
_computing_publication_material 'SHELXL-97 (Sheldrick, 1997)'
_computing_structure_refinement 'SHELXL-97 (Sheldrick, 1997)'
_computing_structure_solution 'SHELXS-97 (Sheldrick, 1990)'
_diffrn_ambient_temperature 100(2)
_diffrn_measured_fraction_theta_full 0.994
_diffrn_measured_fraction_theta_max 0.994
_diffrn_measurement_device_type KappaCCD
_diffrn_measurement_method CCD
_diffrn_radiation_monochromator graphite
_diffrn_radiation_source 'fine-focus sealed tube'
_diffrn_radiation_type MoK\a
_diffrn_radiation_wavelength 0.71073
_diffrn_reflns_av_R_equivalents 0.081
_diffrn_reflns_av_sigmaI/netI 0.0722
_diffrn_reflns_limit_h_max 38
_diffrn_reflns_limit_h_min 0
_diffrn_reflns_limit_k_max 23
_diffrn_reflns_limit_k_min 0
_diffrn_reflns_limit_l_max 12
_diffrn_reflns_limit_l_min -12
_diffrn_reflns_number 60259
_diffrn_reflns_theta_full 29.99
_diffrn_reflns_theta_max 29.99
_diffrn_reflns_theta_min 3.00
_exptl_absorpt_coefficient_mu 0.066
_exptl_absorpt_correction_T_max 0.9856
_exptl_absorpt_correction_T_min 0.9837
_exptl_absorpt_correction_type multi-scan
_exptl_absorpt_process_details 'Denzo and Scalepack (Otwinowski & Minor, 1997)'
_exptl_crystal_colour Colourless
_exptl_crystal_density_diffrn 1.137
_exptl_crystal_density_method 'not measured'
_exptl_crystal_description fragment
_exptl_crystal_F_000 1496
_exptl_crystal_size_max 0.25
_exptl_crystal_size_mid 0.24
_exptl_crystal_size_min 0.22
_refine_diff_density_max 0.628
_refine_diff_density_min -0.332
_refine_diff_density_rms 0.048
_refine_ls_extinction_method none
_refine_ls_goodness_of_fit_ref 1.025
_refine_ls_hydrogen_treatment constr
_refine_ls_matrix_type full
_refine_ls_number_parameters 247
_refine_ls_number_reflns 5877
_refine_ls_number_restraints 22
_refine_ls_restrained_S_all 1.051
_refine_ls_R_factor_all 0.1736
_refine_ls_R_factor_gt 0.0806
_refine_ls_shift/su_max 0.000
_refine_ls_shift/su_mean 0.000
_refine_ls_structure_factor_coef Fsqd
_refine_ls_weighting_details 'calc w=1/[\s^2^(Fo^2^)+(0.1324P)^2^+0.8022P] where P=(Fo^2^+2Fc^2^)/3'
_refine_ls_weighting_scheme calc
_refine_ls_wR_factor_gt 0.2074
_refine_ls_wR_factor_ref 0.2532
_reflns_number_gt 2851
_reflns_number_total 5877
_reflns_threshold_expression >2sigma(I)
_cod_data_source_file b815931a.txt
_cod_data_source_block compound3b
_cod_depositor_comments
;
The following automatic conversions were performed:
'_symmetry_cell_setting' value 'Monoclinic' changed to 'monoclinic'
according to '/home/saulius/struct/CIF-dictionaries/cif_core.dic'
dictionary named 'cif_core.dic' version 2.4.1 from 2010-06-29.

Automatic conversion script
Id: cif_fix_enum 1527 2010-12-29 10:47:43Z saulius 
;
_cod_original_sg_symbol_H-M 'C 2/c'
_cod_database_code 7000555

loop_
_symmetry_equiv_pos_as_xyz
'x, y, z'
'-x, y, -z+1/2'
'x+1/2, y+1/2, z'
'-x+1/2, y+1/2, -z+1/2'
'-x, -y, -z'
'x, -y, z-1/2'
'-x+1/2, -y+1/2, -z'
'x+1/2, -y+1/2, z-1/2'

loop_
_atom_site_label
_atom_site_type_symbol
_atom_site_fract_x
_atom_site_fract_y
_atom_site_fract_z
_atom_site_U_iso_or_equiv
_atom_site_adp_type
_atom_site_occupancy
_atom_site_symmetry_multiplicity
_atom_site_calc_flag
_atom_site_refinement_flags
_atom_site_disorder_assembly
_atom_site_disorder_group
N1 N 0.11215(7) 0.38937(12) 0.3202(3) 0.0521(6) Uani 1 1 d . . .
N2 N 0.13041(6) 0.31311(12) 0.1158(2) 0.0460(5) Uani 1 1 d . A .
N3 N 0.03219(6) 0.01051(11) 0.1698(2) 0.0374(4) Uani 1 1 d . . .
B1 B 0.09408(9) 0.32626(16) 0.2262(3) 0.0442(6) Uani 1 1 d . . .
B2 B 0.0000 0.0619(2) 0.2500 0.0377(8) Uani 1 2 d S . .
C1 C 0.15825(9) 0.41200(15) 0.2715(3) 0.0539(7) Uani 1 1 d . . .
C2 C 0.16935(8) 0.36499(15) 0.1470(3) 0.0516(6) Uani 1 1 d . . .
C3 C 0.21394(10) 0.37397(19) 0.0791(4) 0.0697(8) Uani 1 1 d . . .
H3 H 0.2222 0.3427 -0.0058 0.084 Uiso 1 1 calc R . .
C4 C 0.24638(11) 0.4311(2) 0.1408(5) 0.0825(11) Uani 1 1 d . . .
H4 H 0.2772 0.4385 0.0965 0.099 Uiso 1 1 calc R . .
C5 C 0.23499(11) 0.4767(2) 0.2628(4) 0.0751(9) Uani 1 1 d . . .
H5 H 0.2580 0.5146 0.3017 0.090 Uiso 1 1 calc R . .
C6 C 0.19106(10) 0.46825(17) 0.3292(4) 0.0671(8) Uani 1 1 d . . .
H6 H 0.1831 0.5003 0.4133 0.081 Uiso 1 1 calc R . .
C7 C 0.12850(10) 0.26169(17) -0.0170(3) 0.0602(7) Uani 1 1 d . . .
H7A H 0.0945 0.2415 -0.0334 0.072 Uiso 0.638(7) 1 calc PR A 1
H7B H 0.1363 0.2931 -0.1078 0.072 Uiso 0.638(7) 1 calc PR A 1
H7C H 0.1005 0.2251 -0.0058 0.072 Uiso 0.362(7) 1 calc PR A 2
H7D H 0.1588 0.2293 -0.0113 0.072 Uiso 0.362(7) 1 calc PR A 2
C8A C 0.16116(17) 0.1968(3) -0.0046(6) 0.0654(15) Uani 0.638(7) 1 d P A 1
H8A H 0.1572 0.1641 -0.0963 0.098 Uiso 0.638(7) 1 calc PR A 1
H8B H 0.1538 0.1654 0.0852 0.098 Uiso 0.638(7) 1 calc PR A 1
H8C H 0.1951 0.2161 0.0058 0.098 Uiso 0.638(7) 1 calc PR A 1
C8B C 0.1237(3) 0.2947(5) -0.1724(10) 0.066(3) Uani 0.362(7) 1 d P A 2
H8D H 0.1502 0.3328 -0.1865 0.098 Uiso 0.362(7) 1 calc PR A 2
H8E H 0.0918 0.3211 -0.1869 0.098 Uiso 0.362(7) 1 calc PR A 2
H8F H 0.1259 0.2520 -0.2471 0.098 Uiso 0.362(7) 1 calc PR A 2
C9 C 0.09138(10) 0.42513(17) 0.4553(3) 0.0639(8) Uani 1 1 d . . .
H9A H 0.1174 0.4284 0.5379 0.077 Uiso 1 1 calc R . .
H9B H 0.0649 0.3906 0.4911 0.077 Uiso 1 1 calc R . .
C10 C 0.07061(12) 0.50667(19) 0.4254(4) 0.0801(10) Uani 1 1 d . . .
H10A H 0.0963 0.5407 0.3863 0.120 Uiso 1 1 calc R . .
H10B H 0.0591 0.5288 0.5205 0.120 Uiso 1 1 calc R . .
H10C H 0.0430 0.5033 0.3499 0.120 Uiso 1 1 calc R . .
C11 C 0.01960(8) -0.06730(14) 0.2006(2) 0.0418(5) Uani 1 1 d . . .
C12 C 0.03899(10) -0.13790(15) 0.1485(3) 0.0522(6) Uani 1 1 d . . .
H12 H 0.0652 -0.1383 0.0808 0.063 Uiso 1 1 calc R . .
C13 C 0.01866(11) -0.20756(16) 0.1992(3) 0.0651(8) Uani 1 1 d . . .
H13 H 0.0307 -0.2564 0.1633 0.078 Uiso 1 1 calc R . .
C14 C 0.07207(8) 0.02732(14) 0.0701(3) 0.0430(6) Uani 1 1 d . . .
H14A H 0.0694 0.0827 0.0350 0.052 Uiso 1 1 calc R . .
H14B H 0.0687 -0.0071 -0.0209 0.052 Uiso 1 1 calc R . .
C15 C 0.12288(8) 0.01450(17) 0.1489(3) 0.0564(7) Uani 1 1 d . . .
H15A H 0.1279 0.0528 0.2318 0.085 Uiso 1 1 calc R . .
H15B H 0.1483 0.0216 0.0747 0.085 Uiso 1 1 calc R . .
H15C H 0.1249 -0.0391 0.1906 0.085 Uiso 1 1 calc R . .
C16 C 0.0000 0.31938(19) 0.2500 0.0396(7) Uani 1 2 d S . .
H16 H 0.0000 0.3754 0.2500 0.048 Uiso 1 2 calc SR . .
C17 C 0.04479(7) 0.28019(13) 0.2394(3) 0.0396(5) Uani 1 1 d . . .
C18 C 0.04358(7) 0.19776(13) 0.2410(2) 0.0379(5) Uani 1 1 d . . .
H18 H 0.0738 0.1699 0.2359 0.046 Uiso 1 1 calc R . .
C19 C 0.0000 0.15423(18) 0.2500 0.0359(7) Uani 1 2 d S . .
C20 C 0.2198(3) 0.2821(5) -0.3766(9) 0.085(2) Uiso 0.50 1 d PD B -1
H20A H 0.2348 0.2528 -0.2886 0.102 Uiso 0.50 1 calc PR B -1
H20B H 0.2113 0.3355 -0.3407 0.102 Uiso 0.50 1 calc PR B -1
C21 C 0.1733(3) 0.2408(4) -0.4309(9) 0.0859(19) Uiso 0.50 1 d PD B -1
H21A H 0.1545 0.2269 -0.3409 0.103 Uiso 0.50 1 calc PR B -1
H21B H 0.1530 0.2781 -0.4937 0.103 Uiso 0.50 1 calc PR B -1
C22 C 0.1802(4) 0.1732(6) -0.5152(13) 0.115(4) Uiso 0.50 1 d PD B -1
H22A H 0.1481 0.1598 -0.5664 0.138 Uiso 0.50 1 calc PR B -1
H22B H 0.1882 0.1302 -0.4419 0.138 Uiso 0.50 1 calc PR B -1
C23 C 0.2169(3) 0.1706(5) -0.6315(10) 0.095(2) Uiso 0.50 1 d PD B -1
H23A H 0.2249 0.1148 -0.6522 0.114 Uiso 0.50 1 calc PR B -1
H23B H 0.2024 0.1935 -0.7270 0.114 Uiso 0.50 1 calc PR B -1
C24 C 0.2620(3) 0.2121(4) -0.5906(9) 0.076(2) Uiso 0.50 1 d PD B -1
H24A H 0.2785 0.2248 -0.6856 0.091 Uiso 0.50 1 calc PR B -1
H24B H 0.2839 0.1757 -0.5308 0.091 Uiso 0.50 1 calc PR B -1
C25 C 0.2573(3) 0.2894(5) -0.4977(10) 0.100(2) Uiso 0.50 1 d PD B -1
H25 H 0.2419 0.3275 -0.5728 0.120 Uiso 0.50 1 calc PR B -1
C26 C 0.3044(4) 0.3277(6) -0.4476(14) 0.110(3) Uiso 0.50 1 d PD B -1
H26A H 0.3258 0.3313 -0.5341 0.165 Uiso 0.50 1 calc PR B -1
H26B H 0.3207 0.2964 -0.3662 0.165 Uiso 0.50 1 calc PR B -1
H26C H 0.2978 0.3808 -0.4095 0.165 Uiso 0.50 1 calc PR B -1

loop_
_atom_site_aniso_label
_atom_site_aniso_U_11
_atom_site_aniso_U_22
_atom_site_aniso_U_33
_atom_site_aniso_U_23
_atom_site_aniso_U_13
_atom_site_aniso_U_12
N1 0.0335(10) 0.0463(11) 0.0756(14) -0.0045(10) -0.0071(10) -0.0040(8)
N2 0.0344(10) 0.0501(11) 0.0535(12) 0.0057(9) 0.0024(8) -0.0053(8)
N3 0.0335(9) 0.0429(10) 0.0357(9) -0.0011(8) 0.0006(7) 0.0000(7)
B1 0.0327(12) 0.0437(14) 0.0555(16) 0.0051(12) -0.0039(11) 0.0019(11)
B2 0.0278(16) 0.052(2) 0.0329(17) 0.000 -0.0030(13) 0.000
C1 0.0356(12) 0.0474(14) 0.0775(18) 0.0082(13) -0.0108(12) -0.0032(10)
C2 0.0344(12) 0.0528(14) 0.0668(16) 0.0168(13) -0.0048(11) -0.0072(10)
C3 0.0499(16) 0.087(2) 0.0729(19) 0.0198(16) 0.0063(14) -0.0193(14)
C4 0.0418(15) 0.108(3) 0.097(3) 0.037(2) -0.0026(15) -0.0324(17)
C5 0.0531(17) 0.074(2) 0.096(3) 0.0167(19) -0.0155(17) -0.0228(15)
C6 0.0450(15) 0.0553(16) 0.099(2) 0.0063(15) -0.0186(15) -0.0104(12)
C7 0.0512(15) 0.0703(18) 0.0601(17) 0.0019(14) 0.0132(12) -0.0124(13)
C8A 0.057(3) 0.056(3) 0.085(3) -0.008(2) 0.021(2) 0.007(2)
C8B 0.055(5) 0.070(5) 0.073(6) 0.000(4) 0.015(4) -0.016(4)
C9 0.0498(14) 0.0678(18) 0.0735(19) -0.0230(15) -0.0038(13) -0.0046(13)
C10 0.0603(18) 0.072(2) 0.107(3) -0.0384(18) -0.0022(18) -0.0002(15)
C11 0.0430(12) 0.0480(13) 0.0340(11) 0.0000(10) -0.0035(9) 0.0017(10)
C12 0.0582(15) 0.0506(14) 0.0475(14) -0.0059(12) 0.0002(11) 0.0051(12)
C13 0.086(2) 0.0457(15) 0.0638(18) -0.0054(12) 0.0007(14) 0.0055(14)
C14 0.0349(11) 0.0519(14) 0.0426(12) -0.0073(10) 0.0060(10) 0.0016(10)
C15 0.0313(12) 0.0712(17) 0.0665(17) -0.0140(14) 0.0011(11) 0.0064(11)
C16 0.0295(14) 0.0401(17) 0.0490(18) 0.000 0.0000(13) 0.000
C17 0.0318(11) 0.0437(12) 0.0433(12) -0.0001(10) 0.0005(9) -0.0027(9)
C18 0.0290(10) 0.0459(12) 0.0389(11) -0.0011(10) 0.0012(8) 0.0017(9)
C19 0.0310(14) 0.0435(17) 0.0328(15) 0.000 -0.0013(12) 0.000

loop_
_atom_type_symbol
_atom_type_description
_atom_type_scat_dispersion_real
_atom_type_scat_dispersion_imag
_atom_type_scat_source
C C 0.0033 0.0016 'International Tables Vol C Tables 4.2.6.8 and 6.1.1.4'
H H 0.0000 0.0000 'International Tables Vol C Tables 4.2.6.8 and 6.1.1.4'
N N 0.0061 0.0033 'International Tables Vol C Tables 4.2.6.8 and 6.1.1.4'
B B 0.0013 0.0007 'International Tables Vol C Tables 4.2.6.8 and 6.1.1.4'

loop_
_geom_angle_atom_site_label_1
_geom_angle_atom_site_label_2
_geom_angle_atom_site_label_3
_geom_angle
_geom_angle_site_symmetry_1
_geom_angle_site_symmetry_3
_geom_angle_publ_flag
C1 N1 B1 108.6(2) . . ?
C1 N1 C9 121.2(2) . . ?
B1 N1 C9 130.0(2) . . ?
C2 N2 B1 108.1(2) . . ?
C2 N2 C7 122.3(2) . . ?
B1 N2 C7 129.4(2) . . ?
C11 N3 B2 108.52(19) . . ?
C11 N3 C14 119.99(18) . . ?
B2 N3 C14 131.5(2) . . ?
N1 B1 N2 106.2(2) . . ?
N1 B1 C17 127.4(2) . . ?
N2 B1 C17 126.4(2) . . ?
N3 B2 N3 105.6(3) 2 . ?
N3 B2 C19 127.20(14) 2 . ?
N3 B2 C19 127.20(14) . . ?
C6 C1 N1 130.5(3) . . ?
C6 C1 C2 121.3(3) . . ?
N1 C1 C2 108.2(2) . . ?
C3 C2 N2 131.1(3) . . ?
C3 C2 C1 120.0(3) . . ?
N2 C2 C1 108.9(2) . . ?
C2 C3 C4 117.2(3) . . ?
C2 C3 H3 121.4 . . ?
C4 C3 H3 121.4 . . ?
C5 C4 C3 122.1(3) . . ?
C5 C4 H4 119.0 . . ?
C3 C4 H4 119.0 . . ?
C6 C5 C4 120.8(3) . . ?
C6 C5 H5 119.6 . . ?
C4 C5 H5 119.6 . . ?
C5 C6 C1 118.6(3) . . ?
C5 C6 H6 120.7 . . ?
C1 C6 H6 120.7 . . ?
C8A C7 N2 114.0(3) . . ?
C8A C7 C8B 113.2(4) . . ?
N2 C7 C8B 120.8(4) . . ?
C8A C7 H7A 108.8 . . ?
N2 C7 H7A 108.8 . . ?
C8B C7 H7A 87.4 . . ?
C8A C7 H7B 108.8 . . ?
N2 C7 H7B 108.8 . . ?
C8B C7 H7B 20.7 . . ?
H7A C7 H7B 107.6 . . ?
C8A C7 H7C 89.3 . . ?
N2 C7 H7C 107.1 . . ?
C8B C7 H7C 107.1 . . ?
H7A C7 H7C 23.3 . . ?
H7B C7 H7C 127.8 . . ?
C8A C7 H7D 17.5 . . ?
N2 C7 H7D 107.1 . . ?
C8B C7 H7D 107.1 . . ?
H7A C7 H7D 125.8 . . ?
H7B C7 H7D 97.4 . . ?
H7C C7 H7D 106.8 . . ?
C7 C8A H8A 109.5 . . ?
C7 C8A H8B 109.5 . . ?
C7 C8A H8C 109.5 . . ?
C7 C8B H8D 109.5 . . ?
C7 C8B H8E 109.5 . . ?
H8D C8B H8E 109.5 . . ?
C7 C8B H8F 109.5 . . ?
H8D C8B H8F 109.5 . . ?
H8E C8B H8F 109.5 . . ?
N1 C9 C10 113.1(3) . . ?
N1 C9 H9A 109.0 . . ?
C10 C9 H9A 109.0 . . ?
N1 C9 H9B 109.0 . . ?
C10 C9 H9B 109.0 . . ?
H9A C9 H9B 107.8 . . ?
C9 C10 H10A 109.5 . . ?
C9 C10 H10B 109.5 . . ?
H10A C10 H10B 109.5 . . ?
C9 C10 H10C 109.5 . . ?
H10A C10 H10C 109.5 . . ?
H10B C10 H10C 109.5 . . ?
N3 C11 C12 130.5(2) . . ?
N3 C11 C11 108.68(11) . 2 ?
C12 C11 C11 120.80(15) . 2 ?
C13 C12 C11 117.6(2) . . ?
C13 C12 H12 121.2 . . ?
C11 C12 H12 121.2 . . ?
C13 C13 C12 121.55(15) 2 . ?
C13 C13 H13 119.2 2 . ?
C12 C13 H13 119.2 . . ?
N3 C14 C15 112.5(2) . . ?
N3 C14 H14A 109.1 . . ?
C15 C14 H14A 109.1 . . ?
N3 C14 H14B 109.1 . . ?
C15 C14 H14B 109.1 . . ?
H14A C14 H14B 107.8 . . ?
C14 C15 H15A 109.5 . . ?
C14 C15 H15B 109.5 . . ?
H15A C15 H15B 109.5 . . ?
C14 C15 H15C 109.5 . . ?
H15A C15 H15C 109.5 . . ?
H15B C15 H15C 109.5 . . ?
C17 C16 C17 123.1(3) 2 . ?
C17 C16 H16 118.5 2 . ?
C17 C16 H16 118.5 . . ?
C16 C17 C18 117.0(2) . . ?
C16 C17 B1 121.5(2) . . ?
C18 C17 B1 121.46(19) . . ?
C17 C18 C19 123.2(2) . . ?
C17 C18 H18 118.4 . . ?
C19 C18 H18 118.4 . . ?
C18 C19 C18 116.4(3) . 2 ?
C18 C19 B2 121.78(14) . . ?
C18 C19 B2 121.78(14) 2 . ?
C21 C20 C25 113.6(6) . . ?
C21 C20 H20A 108.8 . . ?
C25 C20 H20A 108.8 . . ?
C21 C20 H20B 108.8 . . ?
C25 C20 H20B 108.8 . . ?
H20A C20 H20B 107.7 . . ?
C22 C21 C20 115.1(8) . . ?
C22 C21 H21A 108.5 . . ?
C20 C21 H21A 108.5 . . ?
C22 C21 H21B 108.5 . . ?
C20 C21 H21B 108.5 . . ?
H21A C21 H21B 107.5 . . ?
C21 C22 C23 120.8(8) . . ?
C21 C22 H22A 107.1 . . ?
C23 C22 H22A 107.1 . . ?
C21 C22 H22B 107.1 . . ?
C23 C22 H22B 107.1 . . ?
H22A C22 H22B 106.8 . . ?
C24 C23 C22 114.3(8) . . ?
C24 C23 H23A 108.7 . . ?
C22 C23 H23A 108.7 . . ?
C24 C23 H23B 108.7 . . ?
C22 C23 H23B 108.7 . . ?
H23A C23 H23B 107.6 . . ?
C23 C24 C25 116.9(7) . . ?
C23 C24 H24A 108.1 . . ?
C25 C24 H24A 108.1 . . ?
C23 C24 H24B 108.1 . . ?
C25 C24 H24B 108.1 . . ?
H24A C24 H24B 107.3 . . ?
C26 C25 C20 115.5(7) . . ?
C26 C25 C24 115.7(7) . . ?
C20 C25 C24 111.9(7) . . ?
C26 C25 H25 104.0 . . ?
C20 C25 H25 104.0 . . ?
C24 C25 H25 104.0 . . ?
C25 C26 H26A 109.5 . . ?
C25 C26 H26B 109.5 . . ?
H26A C26 H26B 109.5 . . ?
C25 C26 H26C 109.5 . . ?
H26A C26 H26C 109.5 . . ?
H26B C26 H26C 109.5 . . ?

loop_
_geom_bond_atom_site_label_1
_geom_bond_atom_site_label_2
_geom_bond_distance
_geom_bond_site_symmetry_2
_geom_bond_publ_flag
N1 C1 1.397(3) . ?
N1 B1 1.424(4) . ?
N1 C9 1.469(3) . ?
N2 C2 1.394(3) . ?
N2 B1 1.435(3) . ?
N2 C7 1.454(3) . ?
N3 C11 1.393(3) . ?
N3 B2 1.443(3) . ?
N3 C14 1.454(3) . ?
B1 C17 1.561(3) . ?
B2 N3 1.443(3) 2 ?
B2 C19 1.565(5) . ?
C1 C6 1.385(4) . ?
C1 C2 1.398(4) . ?
C2 C3 1.385(4) . ?
C3 C4 1.402(5) . ?
C3 H3 0.9500 . ?
C4 C5 1.368(5) . ?
C4 H4 0.9500 . ?
C5 C6 1.362(4) . ?
C5 H5 0.9500 . ?
C6 H6 0.9500 . ?
C7 C8A 1.414(5) . ?
C7 C8B 1.474(9) . ?
C7 H7A 0.9900 . ?
C7 H7B 0.9900 . ?
C7 H7C 0.9900 . ?
C7 H7D 0.9900 . ?
C8A H8A 0.9800 . ?
C8A H8B 0.9800 . ?
C8A H8C 0.9800 . ?
C8B H8D 0.9800 . ?
C8B H8E 0.9800 . ?
C8B H8F 0.9800 . ?
C9 C10 1.512(5) . ?
C9 H9A 0.9900 . ?
C9 H9B 0.9900 . ?
C10 H10A 0.9800 . ?
C10 H10B 0.9800 . ?
C10 H10C 0.9800 . ?
C11 C12 1.394(3) . ?
C11 C11 1.406(4) 2 ?
C12 C13 1.387(4) . ?
C12 H12 0.9500 . ?
C13 C13 1.382(6) 2 ?
C13 H13 0.9500 . ?
C14 C15 1.531(3) . ?
C14 H14A 0.9900 . ?
C14 H14B 0.9900 . ?
C15 H15A 0.9800 . ?
C15 H15B 0.9800 . ?
C15 H15C 0.9800 . ?
C16 C17 1.395(3) 2 ?
C16 C17 1.395(3) . ?
C16 H16 0.9500 . ?
C17 C18 1.398(3) . ?
C18 C19 1.402(3) . ?
C18 H18 0.9500 . ?
C19 C18 1.402(3) 2 ?
C20 C21 1.502(9) . ?
C20 C25 1.513(9) . ?
C20 H20A 0.9900 . ?
C20 H20B 0.9900 . ?
C21 C22 1.382(9) . ?
C21 H21A 0.9900 . ?
C21 H21B 0.9900 . ?
C22 C23 1.463(10) . ?
C22 H22A 0.9900 . ?
C22 H22B 0.9900 . ?
C23 C24 1.442(9) . ?
C23 H23A 0.9900 . ?
C23 H23B 0.9900 . ?
C24 C25 1.553(9) . ?
C24 H24A 0.9900 . ?
C24 H24B 0.9900 . ?
C25 C26 1.484(10) . ?
C25 H25 1.0000 . ?
C26 H26A 0.9800 . ?
C26 H26B 0.9800 . ?
C26 H26C 0.9800 . ?
